data_4000692
loop_
_publ_author_name
'Thierry Maris'
'Michael J. Henson'
'Stephen J. Heyes'
'Keith Prout'

_publ_section_title
;
 Investigations of the Phase Transitions in Thiourea Inclusion Compounds
 with Cycloheptane, Cyclooctane, and Cyclooctanone
;
_journal_name_full 'Chem. Mater.'
_journal_page_first 2483
_journal_page_last 2492
_journal_paper_doi 10.1021/cm991173u
_journal_volume 13
_journal_year 2001
_chemical_compound_source 'see text'
_chemical_formula_moiety 'C8 H14 O, 3(C H4 N2 S)'
_chemical_formula_sum 'C11 H26 N6 O S3'
_chemical_formula_weight 354.59
_chemical_name_systematic
;
 ?
;
_space_group_IT_number 14
_symmetry_cell_setting monoclinic
_symmetry_space_group_name_Hall '-P 2ybc'
_symmetry_space_group_name_H-M 'P 1 21/c 1'
_cell_angle_alpha 90
_cell_angle_beta 117.380(10)
_cell_angle_gamma 90
_cell_formula_units_Z 4
_cell_length_a 12.6370(14)
_cell_length_b 15.518(2)
_cell_length_c 10.2930(14)
_cell_measurement_temperature 120
_cell_volume 1792.4(4)
_computing_publication_material 'PLATON (Spek, 1990)'
_computing_structure_refinement 'SHELXL-97 (Sheldrick, 1997)'
_diffrn_radiation_type CuK\a
_diffrn_radiation_wavelength 1.54180
_diffrn_reflns_av_R_equivalents 0.0500
_diffrn_reflns_limit_h_max 15
_diffrn_reflns_limit_h_min -14
_diffrn_reflns_limit_k_max 19
_diffrn_reflns_limit_k_min -1
_diffrn_reflns_limit_l_max 1
_diffrn_reflns_limit_l_min -12
_diffrn_reflns_number 4718
_diffrn_reflns_reduction_process
;
 ?
;
_diffrn_reflns_theta_max 74.33
_diffrn_reflns_theta_min 0.00
_exptl_absorpt_coefficient_mu 3.85
_exptl_absorpt_correction_T_max 0.540
_exptl_absorpt_correction_T_min 0.520
_exptl_absorpt_correction_type psi-scan
_exptl_absorpt_process_details '(North, Phillips & Mathews, 1968)'
_exptl_crystal_density_diffrn 1.314
_exptl_crystal_F_000 760
_exptl_crystal_size_max 0.800
_exptl_crystal_size_mid 0.190
_exptl_crystal_size_min 0.160
_refine_diff_density_max 0.420
_refine_diff_density_min -0.420
_refine_ls_abs_structure_details none
_refine_ls_extinction_coef 104(5)
_refine_ls_extinction_method 'larson 1970'
_refine_ls_goodness_of_fit_ref 1.038
_refine_ls_hydrogen_treatment constr
_refine_ls_matrix_type full
_refine_ls_number_parameters 191
_refine_ls_number_reflns 3798
_refine_ls_number_restraints 0
_refine_ls_R_factor_gt 0.0373
_refine_ls_shift/su_max 0.001
_refine_ls_structure_factor_coef F
_refine_ls_weighting_scheme calc
_refine_ls_wR_factor_ref 0.0434
_reflns_number_gt 3798
_reflns_number_total 3901
_reflns_threshold_expression >3.00(i)
_cod_data_source_file deposit.cif
_cod_data_source_block tco8_120
_cod_depositor_comments
;
The following automatic conversions were performed:

'_refine_ls_weighting_scheme' value 'calc ' changed to 'calc'
according to the built-in table from CIF Core dictionary named
'cif_core.dic' version 2.4.1 from 2010-06-29.

Automatic conversion script
Id: cif_fix_values 1715 2011-07-08 13:25:40Z adriana 
;
_cod_original_sg_symbol_H-M P21/c
_cod_database_code 4000692

loop_
_symmetry_equiv_pos_as_xyz
x,y,z
-x,1/2+y,1/2-z
-x,-y,-z
x,1/2-y,1/2+z

loop_
_atom_site_aniso_label
_atom_site_aniso_U_11
_atom_site_aniso_U_22
_atom_site_aniso_U_33
_atom_site_aniso_U_23
_atom_site_aniso_U_13
_atom_site_aniso_U_12
O13 0.0281(5) 0.0221(5) 0.0306(5) 0.0015(4) 0.0121(4) 0.0053(4)
C14 0.0221(6) 0.0196(6) 0.0254(6) 0.0003(5) 0.0145(5) -0.0009(5)
C15 0.0279(6) 0.0253(6) 0.0236(6) -0.0024(5) 0.0145(5) 0.0017(5)
C16 0.0260(6) 0.0261(7) 0.0186(6) 0.0004(5) 0.0093(5) 0.0014(5)
C17 0.0250(6) 0.0291(7) 0.0251(6) -0.0039(5) 0.0115(5) -0.0037(5)
C18 0.0260(6) 0.0241(6) 0.0248(6) 0.0005(5) 0.0148(5) -0.0033(5)
C19 0.0288(7) 0.0235(7) 0.0259(6) -0.0009(5) 0.0160(5) 0.0019(5)
C20 0.0296(6) 0.0181(6) 0.0236(6) -0.0020(5) 0.0133(5) -0.0010(5)
C21 0.0244(6) 0.0161(6) 0.0274(6) 0.0002(5) 0.0130(5) -0.0017(5)
S1 0.0256(2) 0.0154(2) 0.0196(2) 0.0031(1) 0.0122(1) 0.0026(1)
N3 0.0321(6) 0.0265(6) 0.0278(5) 0.0103(5) 0.0184(5) 0.0063(5)
N4 0.0276(6) 0.0213(6) 0.0302(6) 0.0077(5) 0.0159(5) 0.0050(4)
C2 0.0255(6) 0.0131(5) 0.0199(6) -0.0013(5) 0.0105(5) -0.0013(5)
S5 0.0239(2) 0.0192(2) 0.0198(2) -0.0026(1) 0.0117(1) -0.0021(1)
N7 0.0301(6) 0.0273(6) 0.0234(5) -0.0050(5) 0.0152(5) -0.0034(5)
N8 0.0277(6) 0.0242(6) 0.0248(5) -0.0064(5) 0.0123(5) -0.0049(5)
C6 0.0274(6) 0.0127(6) 0.0214(6) 0.0016(4) 0.0118(5) 0.0020(5)
S9 0.0230(2) 0.0144(2) 0.0242(2) -0.0022(1) 0.0116(1) -0.0011(1)
N11 0.0279(6) 0.0190(5) 0.0304(6) -0.0049(4) 0.0122(5) 0.0012(4)
N12 0.0276(6) 0.0190(5) 0.0291(6) -0.0035(4) 0.0138(5) -0.0051(4)
C10 0.0268(6) 0.0171(6) 0.0139(5) 0.0003(5) 0.0095(5) -0.0014(5)

loop_
_atom_site_label
_atom_site_type_symbol
_atom_site_thermal_displace_type
_atom_site_fract_x
_atom_site_fract_y
_atom_site_fract_z
_atom_site_occupancy
_atom_site_U_iso_or_equiv
O13 O Uani 0.95568(8) -0.06828(6) 0.11239(11) 1.000 0.0275(3)
C14 C Uani 0.88381(11) -0.01785(8) 0.02624(14) 1.000 0.0210(3)
C15 C Uani 0.80129(12) -0.04377(9) -0.12968(14) 1.000 0.0246(3)
C16 C Uani 0.67459(12) -0.00744(9) -0.19320(13) 1.000 0.0239(4)
C17 C Uani 0.59940(12) -0.04435(9) -0.12543(14) 1.000 0.0264(4)
C18 C Uani 0.65158(12) -0.03484(9) 0.04098(14) 1.000 0.0238(3)
C19 C Uani 0.68491(12) 0.05774(9) 0.10022(15) 1.000 0.0247(4)
C20 C Uani 0.81833(12) 0.07717(8) 0.17533(14) 1.000 0.0234(3)
C21 C Uani 0.87883(11) 0.07362(8) 0.07504(14) 1.000 0.0222(3)
S1 S Uani 0.14467(3) 0.14084(2) -0.38057(3) 1.000 0.0195(1)
N3 N Uani 0.14701(11) 0.23626(8) -0.59413(13) 1.000 0.0270(3)
N4 N Uani -0.01510(10) 0.25344(7) -0.55419(13) 1.000 0.0254(3)
C2 C Uani 0.08835(11) 0.21543(8) -0.51921(13) 1.000 0.0195(3)
S5 S Uani 0.43036(3) 0.15255(2) -0.48889(3) 1.000 0.0203(1)
N7 N Uani 0.43330(10) 0.20757(8) -0.24308(12) 1.000 0.0258(3)
N8 N Uani 0.60310(10) 0.23333(8) -0.26393(12) 1.000 0.0255(3)
C6 C Uani 0.49342(12) 0.20132(8) -0.31996(14) 1.000 0.0203(3)
S9 S Uani 0.78889(3) 0.19830(2) -0.41777(3) 1.000 0.0202(1)
N11 N Uani 0.86700(10) 0.04562(7) -0.45071(13) 1.000 0.0262(3)
N12 N Uani 0.66650(10) 0.05397(7) -0.52575(12) 1.000 0.0249(3)
C10 C Uani 0.77334(11) 0.09167(8) -0.46748(13) 1.000 0.0192(3)
H151 H Uiso 0.83744(12) -0.02370(9) -0.19275(14) 1.000 0.0600
H152 H Uiso 0.79556(12) -0.10808(9) -0.13333(14) 1.000 0.0600
H161 H Uiso 0.63322(12) -0.02006(9) -0.30048(13) 1.000 0.0600
H162 H Uiso 0.68028(12) 0.05634(9) -0.17763(13) 1.000 0.0600
H171 H Uiso 0.58780(12) -0.10722(9) -0.14920(14) 1.000 0.0600
H172 H Uiso 0.52040(12) -0.01455(9) -0.17137(14) 1.000 0.0600
H181 H Uiso 0.72524(12) -0.07096(9) 0.08749(14) 1.000 0.0600
H182 H Uiso 0.59133(12) -0.05696(9) 0.07030(14) 1.000 0.0600
H191 H Uiso 0.64525(12) 0.09851(9) 0.01625(15) 1.000 0.0600
H192 H Uiso 0.65401(12) 0.06778(9) 0.17263(15) 1.000 0.0600
H201 H Uiso 0.85851(12) 0.03416(8) 0.25559(14) 1.000 0.0600
H202 H Uiso 0.83003(12) 0.13638(8) 0.21812(14) 1.000 0.0600
H211 H Uiso 0.96184(11) 0.09648(8) 0.12967(14) 1.000 0.0600
H212 H Uiso 0.83260(11) 0.11015(8) -0.01324(14) 1.000 0.0600
H31 H Uiso 0.11730(11) 0.27418(8) -0.66408(13) 1.000 0.0600
H32 H Uiso 0.21503(11) 0.21195(8) -0.57312(13) 1.000 0.0600
H41 H Uiso -0.04320(10) 0.29118(7) -0.62454(13) 1.000 0.0600
H42 H Uiso -0.05500(10) 0.24068(7) -0.50683(13) 1.000 0.0600
H71 H Uiso 0.46590(10) 0.23234(8) -0.15769(12) 1.000 0.0600
H72 H Uiso 0.36140(10) 0.18689(8) -0.27811(12) 1.000 0.0600
H81 H Uiso 0.64370(10) 0.22972(8) -0.31281(12) 1.000 0.0600
H82 H Uiso 0.63440(10) 0.25790(8) -0.17838(12) 1.000 0.0600
H111 H Uiso 0.93720(10) 0.06937(7) -0.41420(13) 1.000 0.0600
H112 H Uiso 0.85830(10) -0.00840(7) -0.47619(13) 1.000 0.0600
H121 H Uiso 0.65950(10) -0.00011(7) -0.55060(12) 1.000 0.0600
H122 H Uiso 0.60380(10) 0.08348(7) -0.53891(12) 1.000 0.0600

loop_
_geom_angle_atom_site_label_1
_geom_angle_atom_site_label_2
_geom_angle_atom_site_label_3
_geom_angle
_geom_angle_publ_flag
C2 N3 H32 120.01(15) no
H31 N3 H32 120.0(2) no
C2 N3 H31 120.00(18) no
H41 N4 H42 120.0(2) no
C2 N4 H41 120.01(17) no
C2 N4 H42 120.02(15) no
H71 N7 H72 120.04(19) no
C6 N7 H71 119.94(17) no
C6 N7 H72 120.02(15) no
C6 N8 H82 120.08(17) no
H81 N8 H82 119.94(19) no
C6 N8 H81 119.99(15) no
C10 N11 H111 120.02(14) no
C10 N11 H112 119.95(17) no
H111 N11 H112 120.04(19) no
C10 N12 H122 120.00(14) no
H121 N12 H122 119.98(19) no
C10 N12 H121 120.02(17) no
C15 C14 C21 119.15(11) no
O13 C14 C21 119.40(12) yes
O13 C14 C15 121.43(12) yes
C14 C15 C16 115.50(12) no
C15 C16 C17 114.54(11) no
C16 C17 C18 115.87(12) no
C17 C18 C19 115.49(11) no
C18 C19 C20 114.92(12) no
C19 C20 C21 115.20(11) no
C14 C21 C20 111.34(11) no
C14 C15 H151 107.96(15) no
C14 C15 H152 107.94(14) no
C16 C15 H151 107.95(14) no
C16 C15 H152 107.93(16) no
H151 C15 H152 109.46(18) no
C15 C16 H162 108.17(16) no
C17 C16 H162 108.20(16) no
C17 C16 H161 108.19(16) no
C15 C16 H161 108.20(16) no
H161 C16 H162 109.47(16) no
H171 C17 H172 109.47(19) no
C18 C17 H172 107.86(15) no
C18 C17 H171 107.85(14) no
C16 C17 H171 107.85(16) no
C16 C17 H172 107.85(14) no
C17 C18 H181 107.95(15) no
C19 C18 H181 107.95(15) no
C17 C18 H182 107.94(15) no
H181 C18 H182 109.48(17) no
C19 C18 H182 107.94(15) no
C20 C19 H192 108.09(15) no
C20 C19 H191 108.08(16) no
C18 C19 H192 108.10(15) no
H191 C19 H192 109.47(19) no
C18 C19 H191 108.09(14) no
H201 C20 H202 109.47(16) no
C21 C20 H202 108.01(15) no
C21 C20 H201 108.02(16) no
C19 C20 H201 108.02(15) no
C19 C20 H202 108.03(16) no
C14 C21 H212 108.99(13) no
C14 C21 H211 109.01(15) no
C20 C21 H211 109.01(14) no
C20 C21 H212 109.00(15) no
H211 C21 H212 109.47(17) no
N3 C2 N4 118.50(12) yes
S1 C2 N3 121.09(11) yes
S1 C2 N4 120.41(11) yes
S5 C6 N8 120.62(12) yes
N7 C6 N8 118.83(12) yes
S5 C6 N7 120.55(12) yes
N11 C10 N12 118.75(12) yes
S9 C10 N11 120.56(11) yes
S9 C10 N12 120.68(11) yes

loop_
_geom_bond_atom_site_label_1
_geom_bond_atom_site_label_2
_geom_bond_distance
_geom_bond_publ_flag
S1 C2 1.7171(13) yes
S5 C6 1.7195(13) yes
S9 C10 1.7164(13) yes
O13 C14 1.2177(17) yes
N3 C2 1.332(2) yes
N4 C2 1.324(2) yes
N3 H31 0.8700(17) no
N3 H32 0.870(2) no
N4 H42 0.8701(19) no
N4 H41 0.8700(16) no
N7 C6 1.329(2) yes
N8 C6 1.329(2) yes
N7 H72 0.8702(19) no
N7 H71 0.8700(16) no
N8 H81 0.8700(19) no
N8 H82 0.8700(16) no
N11 C10 1.324(2) yes
N12 C10 1.3342(19) yes
N11 H112 0.8701(16) no
N11 H111 0.8703(19) no
N12 H121 0.8699(15) no
N12 H122 0.8701(19) no
C14 C15 1.5118(18) no
C14 C21 1.5166(18) no
C15 C16 1.532(2) no
C16 C17 1.525(2) no
C17 C18 1.5335(18) no
C18 C19 1.542(2) no
C19 C20 1.527(2) no
C20 C21 1.542(2) no
C15 H151 1.000(2) no
C15 H152 1.000(2) no
C16 H161 1.0000(17) no
C16 H162 1.000(2) no
C17 H171 1.000(2) no
C17 H172 1.000(2) no
C18 H181 1.000(2) no
C18 H182 1.000(2) no
C19 H192 1.000(2) no
C19 H191 1.000(2) no
C20 H201 1.0000(18) no
C20 H202 1.0001(18) no
C21 H212 1.0000(18) no
C21 H211 1.000(2) no

loop_
_geom_contact_atom_site_label_1
_geom_contact_atom_site_label_2
_geom_contact_distance
_geom_contact_site_symmetry_2
_geom_contact_publ_flag
S1 N3 3.5001(14) 4_555 no
S1 N7 3.4104(15) . no
S1 C18 3.6435(15) 3_655 no
S1 N11 3.3428(12) 3_654 no
S5 N12 3.4585(13) 3_654 no
S5 N3 3.4806(16) . no
S5 C16 3.6804(14) 3_654 no
S5 N7 3.4129(13) 4_554 no
S5 N12 3.5257(15) . no
S9 C20 3.5873(14) 4_554 no
S9 N8 3.4116(13) 4_554 no
S9 N8 3.4256(15) . no
S9 N4 3.4893(13) 4_655 no
S9 N4 3.4696(15) 1_655 no
S1 H201 3.0131(14) 3_655 no
S1 H181 2.9013(14) 3_655 no
S1 H112 2.5196(12) 3_654 no
S1 H72 2.5431(14) . no
S1 H111 2.7183(15) 1_455 no
S1 H31 2.7446(14) 4_555 no
S5 H32 2.6146(16) . no
S5 H122 2.6936(14) . no
S5 H121 2.7341(13) 3_654 no
S5 H71 2.6700(13) 4_554 no
S5 H161 2.8232(14) 3_654 no
S9 H82 2.5792(12) 4_554 no
S9 H41 2.7835(13) 4_655 no
S9 H81 2.5680(14) . no
S9 H202 2.8529(13) 4_554 no
S9 H42 2.6130(15) 1_655 no
O13 N11 3.1771(16) 3_755 no
O13 N4 2.9984(15) 2_644 no
O13 C14 3.2556(19) 3_755 no
O13 H201 2.8057(18) . no
O13 H181 2.804(2) . no
O13 H41 2.4224(15) 2_644 no
O13 H31 2.7498(17) 2_644 no
O13 H111 2.7596(16) 3_755 no
O13 H151 2.7509(19) 3_755 no
N3 S1 3.5001(14) 4_554 no
N3 S5 3.4806(16) . no
N4 O13 2.9984(15) 2_654 no
N4 S9 3.4893(13) 4_454 no
N4 S9 3.4696(15) 1_455 no
N7 S1 3.4104(15) . no
N7 S5 3.4129(13) 4_555 no
N8 S9 3.4256(15) . no
N8 S9 3.4116(12) 4_555 no
N11 O13 3.1771(16) 3_755 no
N11 S1 3.3428(13) 3_654 no
N12 S5 3.5257(15) . no
N12 S5 3.4585(13) 3_654 no
N4 H202 2.8989(18) 1_454 no
N8 H162 2.9132(19) . no
N12 H161 2.7875(18) . no
C14 C18 3.019(2) . no
C14 C14 3.268(2) 3_755 no
C14 O13 3.2556(19) 3_755 no
C16 S5 3.6804(14) 3_654 no
C18 C14 3.019(2) . no
C18 S1 3.6435(15) 3_655 no
C20 S9 3.5873(14) 4_555 no
C6 H162 3.099(2) . no
C14 H181 2.501(2) . no
C15 H181 2.842(2) . no
C16 H191 2.868(2) . no
C16 H212 2.7104(19) . no
C17 H192 3.032(2) 3_655 no
C18 H182 3.087(2) 3_655 no
C19 H172 3.076(2) 3_655 no
C19 H162 2.834(2) . no
C21 H181 3.008(2) . no
C21 H162 2.6701(19) . no
H31 S1 2.7446(14) 4_554 no
H31 H41 2.260(2) . no
H31 O13 2.7498(17) 2_654 no
H32 S5 2.6146(16) . no
H41 S9 2.7835(13) 4_454 no
H41 H31 2.260(2) . no
H41 O13 2.4224(15) 2_654 no
H42 S9 2.6130(15) 1_455 no
H71 H82 2.270(2) . no
H71 S5 2.6700(13) 4_555 no
H72 S1 2.5431(14) . no
H81 S9 2.5680(14) . no
H82 S9 2.5792(12) 4_555 no
H82 H71 2.270(2) . no
H111 O13 2.7596(16) 3_755 no
H111 S1 2.7183(15) 1_655 no
H112 H121 2.268(2) . no
H112 S1 2.5196(12) 3_654 no
H121 H112 2.268(2) . no
H121 S5 2.7341(13) 3_654 no
H122 S5 2.6936(14) . no
H151 O13 2.7509(19) 3_755 no
H151 H211 2.572(2) 3_755 no
H152 H171 2.554(2) . no
H161 N12 2.7875(18) . no
H161 S5 2.8232(14) 3_654 no
H162 C6 3.099(2) . no
H162 C19 2.834(2) . no
H162 N8 2.9132(19) . no
H162 H212 2.066(2) . no
H162 C21 2.6701(19) . no
H162 H191 2.328(2) . no
H171 H152 2.554(2) . no
H172 H182 2.379(2) 3_655 no
H172 H192 2.348(2) 3_655 no
H172 C19 3.076(2) 3_655 no
H172 H191 2.548(2) . no
H181 O13 2.804(2) . no
H181 C15 2.842(2) . no
H181 C21 3.008(2) . no
H181 C14 2.501(2) . no
H181 S1 2.9013(14) 3_655 no
H181 H201 2.4106(19) . no
H182 H172 2.379(2) 3_655 no
H182 C18 3.087(2) 3_655 no
H191 C16 2.868(2) . no
H191 H162 2.328(2) . no
H191 H172 2.548(2) . no
H191 H212 2.528(2) . no
H192 C17 3.032(2) 3_655 no
H192 H172 2.348(2) 3_655 no
H201 H181 2.4106(19) . no
H201 O13 2.8057(18) . no
H201 S1 3.0131(14) 3_655 no
H202 N4 2.8989(18) 1_656 no
H202 S9 2.8529(13) 4_555 no
H211 H151 2.572(2) 3_755 no
H212 H162 2.066(2) . no
H212 H191 2.528(2) . no
H212 C16 2.7104(19) . no

loop_
_geom_hbond_atom_site_label_D
_geom_hbond_atom_site_label_H
_geom_hbond_atom_site_label_A
_geom_hbond_distance_DH
_geom_hbond_distance_HA
_geom_hbond_distance_DA
_geom_hbond_angle_DHA
_geom_hbond_site_symmetry_A
_geom_hbond_publ_flag
N3 H31 S1 0.8700(17) 2.7446(14) 3.5001(14) 146.03(16) 4_554 yes
N3 H32 S5 0.870(2) 2.6146(16) 3.4806(16) 173.66(13) . yes
N4 H41 O13 0.8700(16) 2.4224(15) 2.9984(15) 124.14(13) 2_654 yes
N4 H41 S9 0.8700(16) 2.7835(13) 3.4893(13) 139.27(12) 4_454 yes
N4 H42 S9 0.8701(19) 2.6130(15) 3.4696(15) 168.32(14) 1_455 yes
N7 H71 S5 0.8700(16) 2.6700(13) 3.4129(13) 144.07(14) 4_555 yes
N7 H72 S1 0.8702(19) 2.5431(14) 3.4104(15) 174.63(14) . yes
N8 H81 S9 0.8700(19) 2.5680(14) 3.4256(15) 168.80(13) . yes
N8 H82 S9 0.8700(16) 2.5792(12) 3.4116(12) 160.48(15) 4_555 yes
N11 H111 S1 0.8703(19) 2.7183(15) 3.5619(15) 163.68(13) 1_655 yes
N11 H112 S1 0.8701(16) 2.5196(12) 3.3428(13) 158.14(14) 3_654 yes
N12 H121 S5 0.8699(15) 2.7341(13) 3.4585(13) 141.63(14) 3_654 yes
N12 H122 S5 0.8701(19) 2.6936(14) 3.5257(15) 160.46(12) . yes
C16 H161 S5 1.0000(17) 2.8232(14) 3.6804(14) 144.12(13) 3_654 yes
C20 H202 S9 1.0001(18) 2.8529(13) 3.5873(14) 130.81(12) 4_555 yes

loop_
_geom_torsion_atom_site_label_1
_geom_torsion_atom_site_label_2
_geom_torsion_atom_site_label_3
_geom_torsion_atom_site_label_4
_geom_torsion
_geom_torsion_publ_flag
O13 C14 C21 C20 -75.01(17) no
O13 C14 C15 C16 141.90(14) no
C21 C14 C15 C16 -39.61(19) no
C15 C14 C21 C20 106.46(14) no
C14 C15 C16 C17 -69.04(16) no
C15 C16 C17 C18 56.59(16) no
C16 C17 C18 C19 54.55(18) no
C17 C18 C19 C20 -104.91(15) no
C18 C19 C20 C21 64.90(15) no
C19 C20 C21 C14 -68.92(14) no
